data_7058244
loop_
_publ_author_name
'Massoud, Salah S.'
'Louka, Febee R.'
'Tusa, Ada F.'
'Bordelon, Nicole E.'
'Fischer, Roland C.'
'Mautner, Franz A.'
'Van\<co, J\'an'
'Ho\<sek, Jan'
'Dvo\<r\'ak, Zden\<ek'
'Tr\'avn\'i\<cek, Zden\<ek'

_publ_section_title
;
 Copper(ii) complexes based on tripodal pyridyl amine derivatives as
 efficient anticancer agents
;
_journal_issue 16
_journal_name_full 'New Journal of Chemistry'
_journal_page_first 6186
_journal_paper_doi 10.1039/C9NJ00061E
_journal_volume 43
_journal_year 2019
_chemical_formula_moiety 'C24 H30 Cl Cu N4 O2, Cl O4'
_chemical_formula_sum 'C24 H30 Cl2 Cu N4 O6'
_chemical_formula_weight 604.97
_chemical_name_common '[Cu(L3)Cl]ClO4'
_space_group_crystal_system monoclinic
_space_group_IT_number 14
_space_group_name_Hall '-P 2ybc'
_space_group_name_H-M_alt 'P 1 21/c 1'
_symmetry_space_group_name_Hall '-P 2ybc'
_symmetry_space_group_name_H-M 'P 1 21/c 1'
_atom_sites_solution_hydrogens geom
_audit_creation_method SHELXL-2016/6
_audit_update_record
;
2018-12-14 deposited with the CCDC.    2019-03-18 downloaded from the CCDC.
;
_cell_angle_alpha 90
_cell_angle_beta 112.756(2)
_cell_angle_gamma 90
_cell_formula_units_Z 4
_cell_length_a 16.9159(6)
_cell_length_b 8.7895(3)
_cell_length_c 19.0235(7)
_cell_measurement_reflns_used 9814
_cell_measurement_temperature 100(2)
_cell_measurement_theta_max 30.04
_cell_measurement_theta_min 2.74
_cell_volume 2608.29(16)
_computing_cell_refinement 'Bruker SAINT'
_computing_data_collection 'Bruker APEX2'
_computing_data_reduction 'Bruker SAINT'
_computing_molecular_graphics 'Bruker SHELXTL'
_computing_publication_material 'Bruker SHELXTL'
_computing_structure_refinement 'SHELXL-2016/6 (Sheldrick, 2016)'
_computing_structure_solution 'SHELXT 2014/4 (Sheldrick, 2014)'
_diffrn_ambient_temperature 100(2)
_diffrn_measured_fraction_theta_full 1.000
_diffrn_measured_fraction_theta_max 0.999
_diffrn_measurement_device_type 'Bruker APEX-II CCD'
_diffrn_measurement_method '\f and \w scans'
_diffrn_radiation_type MoK\a
_diffrn_radiation_wavelength 0.71073
_diffrn_reflns_av_R_equivalents 0.0718
_diffrn_reflns_av_unetI/netI 0.0344
_diffrn_reflns_Laue_measured_fraction_full 1.000
_diffrn_reflns_Laue_measured_fraction_max 0.999
_diffrn_reflns_limit_h_max 23
_diffrn_reflns_limit_h_min -23
_diffrn_reflns_limit_k_max 12
_diffrn_reflns_limit_k_min -12
_diffrn_reflns_limit_l_max 26
_diffrn_reflns_limit_l_min -26
_diffrn_reflns_number 132850
_diffrn_reflns_point_group_measured_fraction_full 1.000
_diffrn_reflns_point_group_measured_fraction_max 0.999
_diffrn_reflns_theta_full 25.242
_diffrn_reflns_theta_max 29.998
_diffrn_reflns_theta_min 2.180
_exptl_absorpt_coefficient_mu 1.089
_exptl_absorpt_correction_T_max 0.871
_exptl_absorpt_correction_T_min 0.748
_exptl_absorpt_correction_type multi-scan
_exptl_absorpt_process_details SADABS
_exptl_crystal_colour green
_exptl_crystal_density_diffrn 1.541
_exptl_crystal_description prism
_exptl_crystal_F_000 1252
_exptl_crystal_size_max 0.260
_exptl_crystal_size_mid 0.200
_exptl_crystal_size_min 0.150
_refine_diff_density_max 0.539
_refine_diff_density_min -0.518
_refine_diff_density_rms 0.069
_refine_ls_extinction_method none
_refine_ls_goodness_of_fit_ref 1.010
_refine_ls_hydrogen_treatment constr
_refine_ls_matrix_type full
_refine_ls_number_parameters 340
_refine_ls_number_reflns 7607
_refine_ls_number_restraints 0
_refine_ls_restrained_S_all 1.010
_refine_ls_R_factor_all 0.0401
_refine_ls_R_factor_gt 0.0301
_refine_ls_shift/su_max 0.002
_refine_ls_shift/su_mean 0.000
_refine_ls_structure_factor_coef Fsqd
_refine_ls_weighting_details 'w=1/[\s^2^(Fo^2^)+(0.0295P)^2^+2.0750P] where P=(Fo^2^+2Fc^2^)/3'
_refine_ls_weighting_scheme calc
_refine_ls_wR_factor_gt 0.0722
_refine_ls_wR_factor_ref 0.0766
_reflns_Friedel_coverage 0.000
_reflns_number_gt 6435
_reflns_number_total 7607
_reflns_threshold_expression 'I > 2\s(I)'
_cod_data_source_file c9nj00061e2.cif
_cod_data_source_block RF1280_8CLO4
_cod_depositor_comments 'Adding full bibliography for 7058242--7058248.cif.'
_cod_database_code 7058244
_shelx_shelxl_version_number 2016/6
_shelx_space_group_comment
;
The symmetry employed for this shelxl refinement is uniquely defined
by the following loop, which should always be used as a source of
symmetry information in preference to the above space-group names.
They are only intended as comments.
;
_shelx_estimated_absorpt_t_min 0.765
_shelx_estimated_absorpt_t_max 0.854

loop_
_space_group_symop_operation_xyz
'x, y, z'
'-x, y+1/2, -z+1/2'
'-x, -y, -z'
'x, -y-1/2, z-1/2'

loop_
_atom_site_label
_atom_site_type_symbol
_atom_site_fract_x
_atom_site_fract_y
_atom_site_fract_z
_atom_site_U_iso_or_equiv
_atom_site_adp_type
_atom_site_occupancy
_atom_site_site_symmetry_order
_atom_site_calc_flag
_atom_site_refinement_flags_posn
_atom_site_refinement_flags_adp
Cl2 Cl 0.43758(2) 0.69016(4) 0.64953(2) 0.01341(7) Uani 1 1 d . .
C2 C 0.24732(9) -0.04542(16) 0.68646(8) 0.0113(3) Uani 1 1 d . .
N2 N 0.17119(7) 0.01196(14) 0.64013(7) 0.0122(2) Uani 1 1 d . .
O2 O 0.27636(7) 0.53851(14) 0.95053(6) 0.0223(2) Uani 1 1 d . .
Cu1 Cu 0.17280(2) 0.25041(2) 0.63221(2) 0.01066(5) Uani 1 1 d . .
C1 C 0.31539(9) 0.06985(16) 0.72799(8) 0.0116(3) Uani 1 1 d . .
H1A H 0.314224 0.090331 0.778749 0.014 Uiso 1 1 calc R U
H1B H 0.372547 0.028331 0.735649 0.014 Uiso 1 1 calc R U
N1 N 0.30110(8) 0.21424(13) 0.68394(7) 0.0101(2) Uani 1 1 d . .
O1 O 0.29933(7) 0.46458(12) 0.38575(6) 0.0180(2) Uani 1 1 d . .
Cl1 Cl 0.03130(2) 0.29316(5) 0.57831(2) 0.01809(8) Uani 1 1 d . .
O3 O 0.35989(7) 0.60475(13) 0.61062(6) 0.0191(2) Uani 1 1 d . .
C3 C 0.26095(10) -0.20125(17) 0.69687(9) 0.0157(3) Uani 1 1 d . .
H3 H 0.315091 -0.239924 0.729765 0.019 Uiso 1 1 calc R U
N3 N 0.20571(8) 0.32604(14) 0.54584(7) 0.0121(2) Uani 1 1 d . .
O4 O 0.50396(7) 0.63798(14) 0.62517(7) 0.0221(2) Uani 1 1 d . .
C4 C 0.19380(11) -0.29899(18) 0.65820(10) 0.0207(3) Uani 1 1 d . .
H4 H 0.201619 -0.405926 0.664313 0.025 Uiso 1 1 calc R U
N4 N 0.19484(8) 0.34260(13) 0.73691(7) 0.0114(2) Uani 1 1 d . .
O6 O 0.46508(8) 0.66710(17) 0.73055(7) 0.0290(3) Uani 1 1 d . .
C6 C 0.10644(9) -0.08387(17) 0.60297(9) 0.0157(3) Uani 1 1 d . .
H6 H 0.052844 -0.042742 0.570354 0.019 Uiso 1 1 calc R U
O5 O 0.42194(8) 0.84917(13) 0.63232(8) 0.0282(3) Uani 1 1 d . .
C5 C 0.11516(10) -0.24022(17) 0.61057(9) 0.0188(3) Uani 1 1 d . .
H5 H 0.068472 -0.305667 0.583840 0.023 Uiso 1 1 calc R U
C7 C 0.33910(9) 0.20438(17) 0.62551(8) 0.0123(3) Uani 1 1 d . .
H7A H 0.341467 0.096556 0.611402 0.015 Uiso 1 1 calc R U
H7B H 0.398440 0.244237 0.647006 0.015 Uiso 1 1 calc R U
C8 C 0.28697(9) 0.29418(16) 0.55545(8) 0.0112(3) Uani 1 1 d . .
C9 C 0.32208(9) 0.33691(16) 0.50310(8) 0.0124(3) Uani 1 1 d . .
C10 C 0.26863(10) 0.41658(16) 0.43918(8) 0.0131(3) Uani 1 1 d . .
C11 C 0.18293(10) 0.44592(17) 0.42615(8) 0.0153(3) Uani 1 1 d . .
C12 C 0.15489(10) 0.40004(17) 0.48220(8) 0.0148(3) Uani 1 1 d . .
H12 H 0.097410 0.421544 0.475596 0.018 Uiso 1 1 calc R U
C13 C 0.41361(10) 0.29939(19) 0.51690(9) 0.0179(3) Uani 1 1 d . .
H13A H 0.423547 0.317146 0.470113 0.027 Uiso 1 1 calc R U
H13B H 0.424902 0.192348 0.531823 0.027 Uiso 1 1 calc R U
H13C H 0.452037 0.364228 0.557745 0.027 Uiso 1 1 calc R U
C14 C 0.35225(11) 0.59876(18) 0.40820(10) 0.0214(3) Uani 1 1 d . .
H14A H 0.385880 0.608836 0.376500 0.032 Uiso 1 1 calc R U
H14B H 0.391071 0.589995 0.461849 0.032 Uiso 1 1 calc R U
H14C H 0.315774 0.688652 0.401500 0.032 Uiso 1 1 calc R U
C15 C 0.12338(11) 0.5204(2) 0.35361(9) 0.0229(3) Uani 1 1 d . .
H15A H 0.110257 0.448738 0.311144 0.034 Uiso 1 1 calc R U
H15B H 0.150978 0.611098 0.343440 0.034 Uiso 1 1 calc R U
H15C H 0.070185 0.549901 0.359106 0.034 Uiso 1 1 calc R U
C16 C 0.33625(9) 0.34659(16) 0.73566(8) 0.0118(3) Uani 1 1 d . .
H16A H 0.340647 0.436108 0.705791 0.014 Uiso 1 1 calc R U
H16B H 0.394306 0.322269 0.773405 0.014 Uiso 1 1 calc R U
C17 C 0.27710(9) 0.38192(15) 0.77620(8) 0.0113(3) Uani 1 1 d . .
C18 C 0.30466(9) 0.45319(16) 0.84692(8) 0.0125(3) Uani 1 1 d . .
C19 C 0.24339(10) 0.47772(16) 0.87939(8) 0.0144(3) Uani 1 1 d . .
C20 C 0.15752(10) 0.43305(17) 0.83978(9) 0.0154(3) Uani 1 1 d . .
C21 C 0.13760(9) 0.36893(16) 0.76831(9) 0.0140(3) Uani 1 1 d . .
H21 H 0.079567 0.341933 0.739760 0.017 Uiso 1 1 calc R U
C22 C 0.39684(9) 0.50361(17) 0.88648(9) 0.0159(3) Uani 1 1 d . .
H22A H 0.411808 0.572415 0.852999 0.024 Uiso 1 1 calc R U
H22B H 0.434502 0.414407 0.898233 0.024 Uiso 1 1 calc R U
H22C H 0.403950 0.556679 0.933858 0.024 Uiso 1 1 calc R U
C23 C 0.22605(11) 0.6275(2) 0.98050(10) 0.0259(4) Uani 1 1 d . .
H23A H 0.185591 0.690023 0.939755 0.039 Uiso 1 1 calc R U
H23B H 0.263753 0.693693 1.021102 0.039 Uiso 1 1 calc R U
H23C H 0.194263 0.560029 1.001209 0.039 Uiso 1 1 calc R U
C24 C 0.08616(11) 0.4423(2) 0.86891(10) 0.0245(4) Uani 1 1 d . .
H24A H 0.070527 0.549058 0.871069 0.037 Uiso 1 1 calc R U
H24B H 0.105600 0.397762 0.920054 0.037 Uiso 1 1 calc R U
H24C H 0.036132 0.386098 0.834492 0.037 Uiso 1 1 calc R U

loop_
_atom_site_aniso_label
_atom_site_aniso_U_11
_atom_site_aniso_U_22
_atom_site_aniso_U_33
_atom_site_aniso_U_23
_atom_site_aniso_U_13
_atom_site_aniso_U_12
Cl2 0.01229(16) 0.01367(16) 0.01444(16) -0.00130(12) 0.00534(13) -0.00153(12)
C2 0.0126(6) 0.0140(6) 0.0094(6) 0.0006(5) 0.0064(5) 0.0004(5)
N2 0.0114(6) 0.0137(6) 0.0126(6) 0.0007(5) 0.0059(5) 0.0005(4)
O2 0.0212(6) 0.0282(6) 0.0189(6) -0.0107(5) 0.0093(5) 0.0005(5)
Cu1 0.00904(9) 0.01323(9) 0.01051(9) 0.00174(6) 0.00467(7) 0.00191(6)
C1 0.0129(6) 0.0113(6) 0.0102(6) 0.0020(5) 0.0039(5) 0.0018(5)
N1 0.0125(6) 0.0109(5) 0.0087(5) 0.0009(4) 0.0061(5) 0.0008(4)
O1 0.0267(6) 0.0190(5) 0.0127(5) -0.0021(4) 0.0126(5) -0.0061(4)
Cl1 0.01060(16) 0.02569(19) 0.01758(18) 0.00400(14) 0.00500(13) 0.00417(13)
O3 0.0165(5) 0.0187(5) 0.0202(6) -0.0043(4) 0.0049(4) -0.0070(4)
C3 0.0169(7) 0.0143(7) 0.0155(7) 0.0025(6) 0.0057(6) 0.0022(5)
N3 0.0128(6) 0.0126(6) 0.0115(6) 0.0004(4) 0.0054(5) 0.0006(4)
O4 0.0186(6) 0.0261(6) 0.0260(6) -0.0030(5) 0.0135(5) 0.0022(5)
C4 0.0243(8) 0.0122(7) 0.0252(8) 0.0023(6) 0.0092(7) -0.0013(6)
N4 0.0126(6) 0.0110(5) 0.0124(6) 0.0001(4) 0.0068(5) 0.0006(4)
O6 0.0222(6) 0.0507(8) 0.0125(6) -0.0013(5) 0.0049(5) -0.0045(6)
C6 0.0129(7) 0.0176(7) 0.0161(7) 0.0012(6) 0.0052(6) -0.0010(5)
O5 0.0244(6) 0.0119(5) 0.0494(8) 0.0007(5) 0.0155(6) -0.0010(5)
C5 0.0183(7) 0.0165(7) 0.0205(8) -0.0004(6) 0.0063(6) -0.0050(6)
C7 0.0117(6) 0.0160(7) 0.0112(7) 0.0003(5) 0.0066(5) 0.0022(5)
C8 0.0129(6) 0.0106(6) 0.0107(6) -0.0026(5) 0.0055(5) -0.0011(5)
C9 0.0141(7) 0.0129(6) 0.0119(7) -0.0041(5) 0.0071(5) -0.0028(5)
C10 0.0202(7) 0.0124(6) 0.0100(6) -0.0031(5) 0.0093(6) -0.0033(5)
C11 0.0205(7) 0.0141(7) 0.0115(7) 0.0011(5) 0.0066(6) 0.0021(6)
C12 0.0148(7) 0.0165(7) 0.0133(7) 0.0017(5) 0.0058(6) 0.0024(5)
C13 0.0158(7) 0.0251(8) 0.0169(8) -0.0021(6) 0.0106(6) -0.0004(6)
C14 0.0291(9) 0.0181(8) 0.0230(8) -0.0018(6) 0.0168(7) -0.0073(6)
C15 0.0280(9) 0.0270(9) 0.0142(8) 0.0068(6) 0.0085(7) 0.0088(7)
C16 0.0118(6) 0.0119(6) 0.0132(7) -0.0004(5) 0.0066(5) -0.0001(5)
C17 0.0132(6) 0.0088(6) 0.0130(7) 0.0019(5) 0.0065(5) 0.0019(5)
C18 0.0149(7) 0.0093(6) 0.0142(7) 0.0002(5) 0.0065(5) 0.0008(5)
C19 0.0183(7) 0.0124(7) 0.0147(7) -0.0017(5) 0.0090(6) 0.0010(5)
C20 0.0181(7) 0.0137(7) 0.0192(7) -0.0008(6) 0.0125(6) 0.0013(5)
C21 0.0131(7) 0.0138(7) 0.0171(7) 0.0002(5) 0.0082(6) 0.0007(5)
C22 0.0154(7) 0.0155(7) 0.0170(7) -0.0036(6) 0.0066(6) -0.0014(5)
C23 0.0274(9) 0.0316(9) 0.0195(8) -0.0101(7) 0.0100(7) 0.0057(7)
C24 0.0235(8) 0.0304(9) 0.0274(9) -0.0090(7) 0.0183(7) -0.0033(7)

loop_
_atom_type_symbol
_atom_type_description
_atom_type_scat_dispersion_real
_atom_type_scat_dispersion_imag
_atom_type_scat_source
C C 0.0033 0.0016 'International Tables Vol C Tables 4.2.6.8 and 6.1.1.4'
H H 0.0000 0.0000 'International Tables Vol C Tables 4.2.6.8 and 6.1.1.4'
N N 0.0061 0.0033 'International Tables Vol C Tables 4.2.6.8 and 6.1.1.4'
O O 0.0106 0.0060 'International Tables Vol C Tables 4.2.6.8 and 6.1.1.4'
Cl Cl 0.1484 0.1585 'International Tables Vol C Tables 4.2.6.8 and 6.1.1.4'
Cu Cu 0.3201 1.2651 'International Tables Vol C Tables 4.2.6.8 and 6.1.1.4'

loop_
_geom_angle_atom_site_label_1
_geom_angle_atom_site_label_2
_geom_angle_atom_site_label_3
_geom_angle
O5 Cl2 O6 109.59(8)
O5 Cl2 O3 109.76(7)
O6 Cl2 O3 109.16(7)
O5 Cl2 O4 109.46(7)
O6 Cl2 O4 109.19(7)
O3 Cl2 O4 109.67(7)
N2 C2 C3 121.77(13)
N2 C2 C1 115.77(12)
C3 C2 C1 122.44(13)
C6 N2 C2 119.19(13)
C6 N2 Cu1 128.10(10)
C2 N2 Cu1 112.64(9)
C19 O2 C23 122.36(13)
N1 Cu1 N3 82.41(5)
N1 Cu1 N4 80.34(5)
N3 Cu1 N4 130.64(5)
N1 Cu1 N2 81.39(5)
N3 Cu1 N2 113.44(5)
N4 Cu1 N2 109.12(5)
N1 Cu1 Cl1 178.34(4)
N3 Cu1 Cl1 98.79(4)
N4 Cu1 Cl1 98.00(4)
N2 Cu1 Cl1 99.14(3)
N1 C1 C2 110.69(11)
N1 C1 H1A 109.5
C2 C1 H1A 109.5
N1 C1 H1B 109.5
C2 C1 H1B 109.5
H1A C1 H1B 108.1
C7 N1 C1 110.38(11)
C7 N1 C16 111.20(11)
C1 N1 C16 110.94(11)
C7 N1 Cu1 109.69(9)
C1 N1 Cu1 108.46(8)
C16 N1 Cu1 106.04(8)
C10 O1 C14 113.63(11)
C4 C3 C2 118.55(14)
C4 C3 H3 120.7
C2 C3 H3 120.7
C8 N3 C12 119.03(12)
C8 N3 Cu1 113.95(9)
C12 N3 Cu1 127.01(10)
C3 C4 C5 119.83(15)
C3 C4 H4 120.1
C5 C4 H4 120.1
C21 N4 C17 118.59(13)
C21 N4 Cu1 127.67(10)
C17 N4 Cu1 113.72(9)
N2 C6 C5 122.33(14)
N2 C6 H6 118.8
C5 C6 H6 118.8
C6 C5 C4 118.33(15)
C6 C5 H5 120.8
C4 C5 H5 120.8
N1 C7 C8 110.90(11)
N1 C7 H7A 109.5
C8 C7 H7A 109.5
N1 C7 H7B 109.5
C8 C7 H7B 109.5
H7A C7 H7B 108.0
N3 C8 C9 122.86(13)
N3 C8 C7 116.58(12)
C9 C8 C7 120.54(12)
C10 C9 C8 116.58(13)
C10 C9 C13 122.70(13)
C8 C9 C13 120.71(13)
O1 C10 C9 119.80(13)
O1 C10 C11 118.36(13)
C9 C10 C11 121.81(13)
C12 C11 C10 116.80(13)
C12 C11 C15 121.66(14)
C10 C11 C15 121.53(13)
N3 C12 C11 122.83(14)
N3 C12 H12 118.6
C11 C12 H12 118.6
C9 C13 H13A 109.5
C9 C13 H13B 109.5
H13A C13 H13B 109.5
C9 C13 H13C 109.5
H13A C13 H13C 109.5
H13B C13 H13C 109.5
O1 C14 H14A 109.5
O1 C14 H14B 109.5
H14A C14 H14B 109.5
O1 C14 H14C 109.5
H14A C14 H14C 109.5
H14B C14 H14C 109.5
C11 C15 H15A 109.5
C11 C15 H15B 109.5
H15A C15 H15B 109.5
C11 C15 H15C 109.5
H15A C15 H15C 109.5
H15B C15 H15C 109.5
N1 C16 C17 108.84(11)
N1 C16 H16A 109.9
C17 C16 H16A 109.9
N1 C16 H16B 109.9
C17 C16 H16B 109.9
H16A C16 H16B 108.3
N4 C17 C18 122.73(13)
N4 C17 C16 114.21(12)
C18 C17 C16 123.04(13)
C17 C18 C19 117.61(13)
C17 C18 C22 120.57(13)
C19 C18 C22 121.81(13)
O2 C19 C20 125.71(13)
O2 C19 C18 114.06(13)
C20 C19 C18 120.16(13)
C21 C20 C19 116.52(13)
C21 C20 C24 117.07(14)
C19 C20 C24 126.36(14)
N4 C21 C20 124.30(14)
N4 C21 H21 117.9
C20 C21 H21 117.9
C18 C22 H22A 109.5
C18 C22 H22B 109.5
H22A C22 H22B 109.5
C18 C22 H22C 109.5
H22A C22 H22C 109.5
H22B C22 H22C 109.5
O2 C23 H23A 109.5
O2 C23 H23B 109.5
H23A C23 H23B 109.5
O2 C23 H23C 109.5
H23A C23 H23C 109.5
H23B C23 H23C 109.5
C20 C24 H24A 109.5
C20 C24 H24B 109.5
H24A C24 H24B 109.5
C20 C24 H24C 109.5
H24A C24 H24C 109.5
H24B C24 H24C 109.5

loop_
_geom_bond_atom_site_label_1
_geom_bond_atom_site_label_2
_geom_bond_distance
Cl2 O5 1.4364(12)
Cl2 O6 1.4418(12)
Cl2 O3 1.4444(11)
Cl2 O4 1.4452(11)
C2 N2 1.3459(18)
C2 C3 1.390(2)
C2 C1 1.508(2)
N2 C6 1.3453(19)
N2 Cu1 2.1022(12)
O2 C19 1.3580(18)
O2 C23 1.4272(19)
Cu1 N1 2.0317(12)
Cu1 N3 2.0394(12)
Cu1 N4 2.0464(12)
Cu1 Cl1 2.2411(4)
C1 N1 1.4882(18)
C1 H1A 0.9900
C1 H1B 0.9900
N1 C7 1.4862(17)
N1 C16 1.4907(18)
O1 C10 1.3746(17)
O1 C14 1.4419(19)
C3 C4 1.387(2)
C3 H3 0.9500
N3 C8 1.3443(18)
N3 C12 1.3500(19)
C4 C5 1.387(2)
C4 H4 0.9500
N4 C21 1.3399(18)
N4 C17 1.3453(19)
C6 C5 1.384(2)
C6 H6 0.9500
C5 H5 0.9500
C7 C8 1.506(2)
C7 H7A 0.9900
C7 H7B 0.9900
C8 C9 1.3941(19)
C9 C10 1.391(2)
C9 C13 1.503(2)
C10 C11 1.397(2)
C11 C12 1.384(2)
C11 C15 1.507(2)
C12 H12 0.9500
C13 H13A 0.9800
C13 H13B 0.9800
C13 H13C 0.9800
C14 H14A 0.9800
C14 H14B 0.9800
C14 H14C 0.9800
C15 H15A 0.9800
C15 H15B 0.9800
C15 H15C 0.9800
C16 C17 1.5130(19)
C16 H16A 0.9900
C16 H16B 0.9900
C17 C18 1.391(2)
C18 C19 1.413(2)
C18 C22 1.512(2)
C19 C20 1.409(2)
C20 C21 1.388(2)
C20 C24 1.513(2)
C21 H21 0.9500
C22 H22A 0.9800
C22 H22B 0.9800
C22 H22C 0.9800
C23 H23A 0.9800
C23 H23B 0.9800
C23 H23C 0.9800
C24 H24A 0.9800
C24 H24B 0.9800
C24 H24C 0.9800

loop_
_geom_torsion_atom_site_label_1
_geom_torsion_atom_site_label_2
_geom_torsion_atom_site_label_3
_geom_torsion_atom_site_label_4
_geom_torsion
C3 C2 N2 C6 0.1(2)
C1 C2 N2 C6 -177.94(12)
C3 C2 N2 Cu1 -177.10(11)
C1 C2 N2 Cu1 4.83(15)
N2 C2 C1 N1 -27.43(16)
C3 C2 C1 N1 154.52(13)
C2 C1 N1 C7 -84.07(14)
C2 C1 N1 C16 152.19(11)
C2 C1 N1 Cu1 36.12(13)
N2 C2 C3 C4 0.0(2)
C1 C2 C3 C4 177.90(14)
C2 C3 C4 C5 -0.2(2)
C2 N2 C6 C5 0.0(2)
Cu1 N2 C6 C5 176.72(11)
N2 C6 C5 C4 -0.2(2)
C3 C4 C5 C6 0.2(2)
C1 N1 C7 C8 146.84(12)
C16 N1 C7 C8 -89.58(14)
Cu1 N1 C7 C8 27.39(14)
C12 N3 C8 C9 1.3(2)
Cu1 N3 C8 C9 -179.60(11)
C12 N3 C8 C7 -176.91(13)
Cu1 N3 C8 C7 2.18(16)
N1 C7 C8 N3 -19.94(18)
N1 C7 C8 C9 161.80(12)
N3 C8 C9 C10 0.4(2)
C7 C8 C9 C10 178.55(13)
N3 C8 C9 C13 179.55(13)
C7 C8 C9 C13 -2.3(2)
C14 O1 C10 C9 -77.97(17)
C14 O1 C10 C11 103.92(16)
C8 C9 C10 O1 178.93(12)
C13 C9 C10 O1 -0.2(2)
C8 C9 C10 C11 -3.0(2)
C13 C9 C10 C11 177.84(14)
O1 C10 C11 C12 -178.13(13)
C9 C10 C11 C12 3.8(2)
O1 C10 C11 C15 3.4(2)
C9 C10 C11 C15 -174.70(14)
C8 N3 C12 C11 -0.4(2)
Cu1 N3 C12 C11 -179.41(11)
C10 C11 C12 N3 -2.0(2)
C15 C11 C12 N3 176.47(14)
C7 N1 C16 C17 161.95(11)
C1 N1 C16 C17 -74.79(14)
Cu1 N1 C16 C17 42.78(12)
C21 N4 C17 C18 -2.1(2)
Cu1 N4 C17 C18 176.79(11)
C21 N4 C17 C16 179.76(12)
Cu1 N4 C17 C16 -1.32(15)
N1 C16 C17 N4 -27.97(16)
N1 C16 C17 C18 153.93(13)
N4 C17 C18 C19 3.0(2)
C16 C17 C18 C19 -179.02(13)
N4 C17 C18 C22 -176.25(13)
C16 C17 C18 C22 1.7(2)
C23 O2 C19 C20 -29.5(2)
C23 O2 C19 C18 153.69(15)
C17 C18 C19 O2 175.84(13)
C22 C18 C19 O2 -4.9(2)
C17 C18 C19 C20 -1.1(2)
C22 C18 C19 C20 178.16(14)
O2 C19 C20 C21 -178.08(14)
C18 C19 C20 C21 -1.5(2)
O2 C19 C20 C24 -0.8(3)
C18 C19 C20 C24 175.82(15)
C17 N4 C21 C20 -0.8(2)
Cu1 N4 C21 C20 -179.57(11)
C19 C20 C21 N4 2.6(2)
C24 C20 C21 N4 -175.00(14)
